data_2225079
loop_
_publ_author_name
'Abreu, Artur R.'
'Ramos Silva, Manuela'
'Pereira, Mariette M.'
'Bayon, J. Carles'
'Matos Beja, Ana'

_publ_section_title
;
 (<i>R</i>)-2'-Benzyloxy-5,5',6,6',7,7',8,8'-octahydro-1,1'-binaphthyl-2-ol
;
_journal_coeditor_code OM2312
_journal_issue 2
_journal_name_full 'Acta Crystallographica Section E'
_journal_page_first o437
_journal_paper_doi 10.1107/S1600536810002308
_journal_volume 66
_journal_year 2010
_chemical_formula_iupac 'C27 H28 O2'
_chemical_formula_moiety 'C27 H28 O2'
_chemical_formula_sum 'C27 H28 O2'
_chemical_formula_weight 384.49
_chemical_name_systematic
;
(<i>R</i>)-2'-Benzyloxy-5,5',6,6',7,7',8,8'-octahydro-1,1'-binaphthyl-2-ol
;
_space_group_IT_number 19
_symmetry_cell_setting orthorhombic
_symmetry_space_group_name_Hall 'P 2ac 2ab'
_symmetry_space_group_name_H-M 'P 21 21 21'
_atom_sites_solution_hydrogens geom
_atom_sites_solution_primary direct
_atom_sites_solution_secondary difmap
_audit_creation_method SHELXL-97
_cell_angle_alpha 90.00
_cell_angle_beta 90.00
_cell_angle_gamma 90.00
_cell_formula_units_Z 4
_cell_length_a 8.9871(3)
_cell_length_b 11.6926(3)
_cell_length_c 20.0324(5)
_cell_measurement_reflns_used 5906
_cell_measurement_temperature 293(2)
_cell_measurement_theta_max 22.43
_cell_measurement_theta_min 2.48
_cell_volume 2105.06(10)
_computing_cell_refinement 'SAINT (Bruker, 2003)'
_computing_data_collection 'SMART (Bruker, 2003)'
_computing_data_reduction 'SAINT (Bruker, 2003)'
_computing_molecular_graphics 'ORTEPII (Johnson, 1976)'
_computing_publication_material 'SHELXL97 (Sheldrick, 2008)'
_computing_structure_refinement 'SHELXL97 (Sheldrick, 2008)'
_computing_structure_solution 'SHELXS97 (Sheldrick, 2008)'
_diffrn_ambient_temperature 293(2)
_diffrn_measured_fraction_theta_full 0.998
_diffrn_measured_fraction_theta_max 0.998
_diffrn_measurement_device_type 'Bruker SMART APEX CCD area-detector'
_diffrn_measurement_method '\f and \w'
_diffrn_radiation_monochromator graphite
_diffrn_radiation_source 'fine-focus sealed tube'
_diffrn_radiation_type MoK\a
_diffrn_radiation_wavelength 0.71073
_diffrn_reflns_av_R_equivalents 0.0255
_diffrn_reflns_av_sigmaI/netI 0.0164
_diffrn_reflns_limit_h_max 10
_diffrn_reflns_limit_h_min -10
_diffrn_reflns_limit_k_max 14
_diffrn_reflns_limit_k_min -13
_diffrn_reflns_limit_l_max 24
_diffrn_reflns_limit_l_min -24
_diffrn_reflns_number 26201
_diffrn_reflns_theta_full 25.75
_diffrn_reflns_theta_max 25.75
_diffrn_reflns_theta_min 2.02
_exptl_absorpt_coefficient_mu 0.075
_exptl_absorpt_correction_T_max 0.999
_exptl_absorpt_correction_T_min 0.944
_exptl_absorpt_correction_type multi-scan
_exptl_absorpt_process_details '(SADABS;  Sheldrick, 2000)'
_exptl_crystal_colour colorless
_exptl_crystal_density_diffrn 1.213
_exptl_crystal_density_method 'not measured'
_exptl_crystal_description prism
_exptl_crystal_F_000 824
_exptl_crystal_size_max 0.30
_exptl_crystal_size_mid 0.30
_exptl_crystal_size_min 0.22
_refine_diff_density_max 0.116
_refine_diff_density_min -0.153
_refine_ls_extinction_method none
_refine_ls_goodness_of_fit_ref 1.086
_refine_ls_hydrogen_treatment constr
_refine_ls_matrix_type full
_refine_ls_number_parameters 329
_refine_ls_number_reflns 2294
_refine_ls_restrained_S_all 1.078
_refine_ls_R_factor_all 0.0550
_refine_ls_R_factor_gt 0.0375
_refine_ls_shift/su_max 0.000
_refine_ls_shift/su_mean 0.000
_refine_ls_structure_factor_coef Fsqd
_refine_ls_weighting_details 'calc w=1/[\s^2^(Fo^2^)+(0.0428P)^2^+0.2705P] where P=(Fo^2^+2Fc^2^)/3'
_refine_ls_weighting_scheme calc
_refine_ls_wR_factor_gt 0.0832
_refine_ls_wR_factor_ref 0.0935
_reflns_number_gt 1798
_reflns_number_total 2294
_reflns_threshold_expression I>2\s(I)
_cod_data_source_file om2312.cif
_cod_data_source_block I
_cod_depositor_comments
;

  Fixing disorder markup for atoms that were marked as disordered
  (_atom_site_disorder_assembly not "."), but did not have any
  alternative, and appear to be ordered in the structure 3D-display::

157c157
< O O2 0.1397(2) 0.34165(15) 0.17560(10) 0.0679(5) Uani d . 1 B .
---
> O O2 0.1397(2) 0.34165(15) 0.17560(10) 0.0679(5) Uani d . 1 . .
178,179c178,179
< C C11 0.3478(3) 0.44389(19) 0.14014(10) 0.0436(5) Uani d . 1 B .
< C C12 0.4165(3) 0.5432(2) 0.11576(11) 0.0450(6) Uani d . 1 B .
---
> C C11 0.3478(3) 0.44389(19) 0.14014(10) 0.0436(5) Uani d . 1 . .
> C C12 0.4165(3) 0.5432(2) 0.11576(11) 0.0450(6) Uani d . 1 . .
218c218
< C C17 0.3329(3) 0.6418(2) 0.10512(11) 0.0509(6) Uani d . 1 B .
---
> C C17 0.3329(3) 0.6418(2) 0.10512(11) 0.0509(6) Uani d . 1 . .
220,221c220,221
< H H18 0.1270 0.7052 0.1143 0.072 Uiso calc R 1 B .
< C C19 0.1144(3) 0.5433(2) 0.14556(12) 0.0600(7) Uani d . 1 B .
---
> H H18 0.1270 0.7052 0.1143 0.072 Uiso calc R 1 . .
> C C19 0.1144(3) 0.5433(2) 0.14556(12) 0.0600(7) Uani d . 1 . .
225c225
< H H21A -0.0377 0.2605 0.2095 0.085 Uiso calc R 1 B .
---
> H H21A -0.0377 0.2605 0.2095 0.085 Uiso calc R 1 . .
227c227
< C C22 -0.0181(3) 0.4012(2) 0.26870(13) 0.0560(7) Uani d . 1 B .
---
> C C22 -0.0181(3) 0.4012(2) 0.26870(13) 0.0560(7) Uani d . 1 . .

  NB: H16A and H16B are marked as disordered but do not have an
  alternative; therefore, the molecule is incomplete when disorder
  group 2 is selected.

  Saulius Gra\<zulis
  2014-06-17

;
_cod_database_code 2225079
_cod_database_fobs_code 2225079

loop_
_symmetry_equiv_pos_as_xyz
'x, y, z'
'-x+1/2, -y, z+1/2'
'x+1/2, -y+1/2, -z'
'-x, y+1/2, -z+1/2'

loop_
_atom_site_type_symbol
_atom_site_label
_atom_site_fract_x
_atom_site_fract_y
_atom_site_fract_z
_atom_site_U_iso_or_equiv
_atom_site_adp_type
_atom_site_calc_flag
_atom_site_refinement_flags
_atom_site_occupancy
_atom_site_disorder_assembly
_atom_site_disorder_group
O O1 0.5068(3) 0.40183(17) 0.26056(9) 0.0769(6) Uani d . 1 . .
H H1 0.4498 0.4536 0.2500 0.115 Uiso calc R 1 . .
O O2 0.1397(2) 0.34165(15) 0.17560(10) 0.0679(5) Uani d . 1 . .
C C1 0.5140(3) 0.32318(19) 0.20970(12) 0.0529(6) Uani d . 1 . .
C C2 0.6048(3) 0.2290(2) 0.21946(13) 0.0622(7) Uani d . 1 . .
H H2 0.6582 0.2207 0.2589 0.075 Uiso calc R 1 . .
C C3 0.6146(3) 0.1486(2) 0.17029(13) 0.0604(7) Uani d . 1 . .
H H3 0.6764 0.0858 0.1768 0.072 Uiso calc R 1 . .
C C4 0.5357(3) 0.15730(18) 0.11101(12) 0.0522(6) Uani d . 1 . .
C C5 0.5454(4) 0.0637(2) 0.05917(16) 0.0709(8) Uani d . 1 . .
H H5A 0.6390 0.0710 0.0354 0.085 Uiso calc R 1 . .
H H5B 0.5454 -0.0098 0.0816 0.085 Uiso calc R 1 . .
C C6 0.4207(4) 0.0661(3) 0.00973(16) 0.0836(10) Uani d . 1 . .
H H6A 0.4431 0.0143 -0.0267 0.100 Uiso calc R 1 . .
H H6B 0.3300 0.0400 0.0311 0.100 Uiso calc R 1 . .
C C7 0.3975(4) 0.1834(3) -0.01718(14) 0.0765(9) Uani d . 1 . .
H H7A 0.3179 0.1817 -0.0499 0.092 Uiso calc R 1 . .
H H7B 0.4874 0.2085 -0.0396 0.092 Uiso calc R 1 . .
C C8 0.3580(3) 0.2683(2) 0.03772(12) 0.0589(7) Uani d . 1 . .
H H8A 0.3731 0.3452 0.0209 0.071 Uiso calc R 1 . .
H H8B 0.2533 0.2602 0.0484 0.071 Uiso calc R 1 . .
C C9 0.4471(3) 0.25388(18) 0.10066(11) 0.0443(5) Uani d . 1 . .
C C10 0.4371(3) 0.33731(18) 0.15065(10) 0.0430(5) Uani d . 1 . .
C C11 0.3478(3) 0.44389(19) 0.14014(10) 0.0436(5) Uani d . 1 . .
C C12 0.4165(3) 0.5432(2) 0.11576(11) 0.0450(6) Uani d . 1 . .
C C13 0.5816(3) 0.5420(2) 0.10123(14) 0.0579(7) Uani d . 1 . .
H H13A 0.5986 0.4991 0.0605 0.069 Uiso calc R 1 A 1
H H13B 0.6322 0.5023 0.1372 0.069 Uiso calc R 1 A 1
C C14A 0.6497(9) 0.6605(7) 0.0935(6) 0.0717(19) Uani d P 0.75(2) B 1
H H14A 0.7489 0.6542 0.0748 0.086 Uiso calc PR 0.75(2) B 1
H H14B 0.6574 0.6971 0.1368 0.086 Uiso calc PR 0.75(2) B 1
C C15A 0.5503(9) 0.7326(5) 0.0470(5) 0.077(2) Uani d P 0.75(2) B 1
H H15A 0.5972 0.8059 0.0385 0.093 Uiso calc PR 0.75(2) B 1
H H15B 0.5377 0.6935 0.0047 0.093 Uiso calc PR 0.75(2) B 1
C C23A -0.112(4) 0.489(4) 0.281(3) 0.069(4) Uani d PU 0.41(3) B 1
H H23A -0.1758 0.5157 0.2478 0.083 Uiso calc PR 0.41(3) B 1
C C24A -0.112(3) 0.540(4) 0.347(2) 0.080(4) Uani d PU 0.41(3) B 1
H H24A -0.1781 0.5976 0.3585 0.096 Uiso calc PR 0.41(3) B 1
C C25A -0.009(3) 0.499(3) 0.3897(18) 0.075(4) Uani d PU 0.41(3) B 1
H H25A -0.0053 0.5284 0.4327 0.090 Uiso calc PR 0.41(3) B 1
C C26A 0.090(4) 0.416(2) 0.3722(17) 0.072(4) Uani d PU 0.41(3) B 1
H H26A 0.1616 0.3944 0.4035 0.086 Uiso calc PR 0.41(3) B 1
C C27A 0.092(6) 0.365(3) 0.316(3) 0.064(4) Uani d PU 0.41(3) B 1
H H27A 0.1601 0.3073 0.3057 0.077 Uiso calc PR 0.41(3) B 1
C C14B 0.635(3) 0.641(2) 0.0616(14) 0.067(5) Uani d P 0.25(2) B 2
H H14C 0.7425 0.6449 0.0642 0.081 Uiso calc PR 0.25(2) B 2
H H14D 0.6077 0.6301 0.0152 0.081 Uiso calc PR 0.25(2) B 2
C C15B 0.571(2) 0.7482(16) 0.0862(18) 0.078(6) Uani d P 0.25(2) B 2
H H15C 0.6133 0.8116 0.0616 0.093 Uiso calc PR 0.25(2) B 2
H H15D 0.5964 0.7578 0.1329 0.093 Uiso calc PR 0.25(2) B 2
C C23B -0.142(3) 0.469(3) 0.2812(17) 0.069(4) Uani d PU 0.59(3) B 2
H H23B -0.2175 0.4721 0.2495 0.082 Uiso calc PR 0.59(3) B 2
C C24B -0.157(2) 0.532(2) 0.3375(13) 0.080(4) Uani d PU 0.59(3) B 2
H H24B -0.2376 0.5810 0.3422 0.095 Uiso calc PR 0.59(3) B 2
C C25B -0.052(2) 0.5232(18) 0.3887(11) 0.074(4) Uani d PU 0.59(3) B 2
H H25B -0.0627 0.5666 0.4274 0.089 Uiso calc PR 0.59(3) B 2
C C26B 0.065(2) 0.4502(18) 0.3814(11) 0.071(4) Uani d PU 0.59(3) B 2
H H26B 0.1335 0.4389 0.4157 0.086 Uiso calc PR 0.59(3) B 2
C C27B 0.079(4) 0.392(2) 0.319(2) 0.064(4) Uani d PU 0.59(3) B 2
H H27B 0.1612 0.3440 0.3128 0.077 Uiso calc PR 0.59(3) B 2
C C16 0.4025(4) 0.7508(2) 0.07886(14) 0.0699(8) Uani d . 1 . .
H H16A 0.3358 0.7850 0.0465 0.084 Uiso calc R 1 B 1
H H16B 0.4138 0.8044 0.1155 0.084 Uiso calc R 1 B 1
C C17 0.3329(3) 0.6418(2) 0.10512(11) 0.0509(6) Uani d . 1 . .
C C18 0.1833(3) 0.6394(2) 0.12075(12) 0.0599(7) Uani d . 1 . .
H H18 0.1270 0.7052 0.1143 0.072 Uiso calc R 1 . .
C C19 0.1144(3) 0.5433(2) 0.14556(12) 0.0600(7) Uani d . 1 . .
H H19 0.0137 0.5448 0.1563 0.072 Uiso calc R 1 . .
C C20 0.1962(3) 0.4446(2) 0.15439(11) 0.0505(6) Uani d . 1 . .
C C21 -0.0075(3) 0.3394(3) 0.20324(14) 0.0707(8) Uani d . 1 . .
H H21A -0.0377 0.2605 0.2095 0.085 Uiso calc R 1 . .
H H21B -0.0759 0.3742 0.1718 0.085 Uiso calc R 1 . .
C C22 -0.0181(3) 0.4012(2) 0.26870(13) 0.0560(7) Uani d . 1 . .

loop_
_atom_site_aniso_label
_atom_site_aniso_U_11
_atom_site_aniso_U_22
_atom_site_aniso_U_33
_atom_site_aniso_U_12
_atom_site_aniso_U_13
_atom_site_aniso_U_23
O1 0.0951(16) 0.0787(13) 0.0568(10) 0.0208(12) -0.0111(11) -0.0132(9)
O2 0.0558(11) 0.0554(10) 0.0924(12) -0.0041(9) 0.0288(10) -0.0081(10)
C1 0.0592(16) 0.0494(13) 0.0500(13) 0.0042(13) 0.0045(12) 0.0043(11)
C2 0.0661(18) 0.0623(16) 0.0583(14) 0.0106(15) 0.0012(14) 0.0150(13)
C3 0.0609(17) 0.0441(13) 0.0763(16) 0.0138(13) 0.0138(14) 0.0197(13)
C4 0.0524(15) 0.0348(11) 0.0696(15) -0.0013(12) 0.0172(13) 0.0057(11)
C5 0.078(2) 0.0419(14) 0.093(2) 0.0029(15) 0.0260(18) -0.0077(14)
C6 0.089(2) 0.0685(19) 0.093(2) -0.0068(18) 0.019(2) -0.0367(17)
C7 0.078(2) 0.085(2) 0.0667(16) -0.0009(18) 0.0029(15) -0.0224(16)
C8 0.0582(16) 0.0596(15) 0.0589(14) 0.0007(14) 0.0023(13) -0.0099(12)
C9 0.0427(13) 0.0364(11) 0.0539(12) -0.0036(10) 0.0107(11) 0.0026(10)
C10 0.0437(13) 0.0371(11) 0.0483(11) -0.0010(11) 0.0089(11) 0.0043(10)
C11 0.0476(14) 0.0399(12) 0.0434(11) 0.0064(11) 0.0010(10) -0.0041(10)
C12 0.0510(14) 0.0403(12) 0.0438(11) 0.0036(11) -0.0008(11) -0.0030(10)
C13 0.0558(17) 0.0485(14) 0.0694(15) 0.0006(13) 0.0048(14) 0.0055(13)
C14A 0.069(4) 0.058(3) 0.088(5) -0.017(3) 0.006(4) 0.001(4)
C15A 0.116(5) 0.042(2) 0.075(4) -0.008(3) 0.023(4) 0.008(3)
C23A 0.044(10) 0.093(10) 0.069(2) 0.004(7) 0.010(7) -0.002(6)
C24A 0.069(10) 0.096(5) 0.074(7) 0.012(9) 0.011(8) -0.014(4)
C25A 0.071(11) 0.083(9) 0.069(2) -0.002(6) 0.017(7) -0.017(5)
C26A 0.060(8) 0.090(12) 0.065(6) -0.007(7) 0.004(5) -0.006(7)
C27A 0.051(6) 0.063(11) 0.080(4) 0.003(8) 0.007(4) 0.008(9)
C14B 0.065(9) 0.056(11) 0.081(12) -0.014(8) -0.006(11) 0.007(10)
C15B 0.088(11) 0.056(9) 0.089(15) -0.002(8) -0.008(10) 0.010(10)
C23B 0.044(9) 0.093(10) 0.069(2) 0.003(6) 0.010(6) -0.003(5)
C24B 0.067(10) 0.097(4) 0.074(7) 0.012(8) 0.012(8) -0.015(4)
C25B 0.071(11) 0.083(9) 0.069(2) -0.002(6) 0.018(7) -0.017(5)
C26B 0.060(8) 0.091(12) 0.064(6) -0.007(7) 0.004(5) -0.006(7)
C27B 0.050(5) 0.062(11) 0.080(4) 0.004(7) 0.007(4) 0.008(9)
C16 0.099(2) 0.0436(15) 0.0676(16) 0.0071(15) -0.0067(17) 0.0063(13)
C17 0.0662(18) 0.0420(13) 0.0444(12) 0.0092(13) -0.0044(12) -0.0018(11)
C18 0.072(2) 0.0526(15) 0.0549(14) 0.0236(15) -0.0084(13) -0.0043(12)
C19 0.0492(16) 0.0681(17) 0.0627(15) 0.0151(14) 0.0028(13) -0.0103(14)
C20 0.0492(15) 0.0491(13) 0.0531(13) 0.0027(12) 0.0057(11) -0.0084(11)
C21 0.0506(16) 0.0779(17) 0.0835(18) -0.0146(15) 0.0171(14) -0.0169(16)
C22 0.0414(15) 0.0584(15) 0.0683(17) -0.0077(13) 0.0070(14) -0.0010(13)

loop_
_atom_type_symbol
_atom_type_description
_atom_type_scat_dispersion_real
_atom_type_scat_dispersion_imag
_atom_type_scat_source
C C 0.0033 0.0016 'International Tables Vol C Tables 4.2.6.8 and 6.1.1.4'
H H 0.0000 0.0000 'International Tables Vol C Tables 4.2.6.8 and 6.1.1.4'
O O 0.0106 0.0060 'International Tables Vol C Tables 4.2.6.8 and 6.1.1.4'

loop_
_geom_angle_atom_site_label_1
_geom_angle_atom_site_label_2
_geom_angle_atom_site_label_3
_geom_angle_site_symmetry_1
_geom_angle_site_symmetry_3
_geom_angle
_geom_angle_publ_flag
C1 O1 H1 . . 109.5 ?
C20 O2 C21 . . 118.4(2) ?
O1 C1 C10 . . 122.1(2) ?
O1 C1 C2 . . 117.1(2) ?
C10 C1 C2 . . 120.8(2) ?
C3 C2 C1 . . 119.0(2) ?
C3 C2 H2 . . 120.5 ?
C1 C2 H2 . . 120.5 ?
C2 C3 C4 . . 122.3(2) ?
C2 C3 H3 . . 118.8 ?
C4 C3 H3 . . 118.8 ?
C3 C4 C9 . . 118.5(2) ?
C3 C4 C5 . . 120.4(2) ?
C9 C4 C5 . . 121.1(2) ?
C6 C5 C4 . . 113.5(2) ?
C6 C5 H5A . . 108.9 ?
C4 C5 H5A . . 108.9 ?
C6 C5 H5B . . 108.9 ?
C4 C5 H5B . . 108.9 ?
H5A C5 H5B . . 107.7 ?
C7 C6 C5 . . 111.2(3) ?
C7 C6 H6A . . 109.4 ?
C5 C6 H6A . . 109.4 ?
C7 C6 H6B . . 109.4 ?
C5 C6 H6B . . 109.4 ?
H6A C6 H6B . . 108.0 ?
C6 C7 C8 . . 111.8(2) ?
C6 C7 H7A . . 109.3 ?
C8 C7 H7A . . 109.3 ?
C6 C7 H7B . . 109.3 ?
C8 C7 H7B . . 109.3 ?
H7A C7 H7B . . 107.9 ?
C9 C8 C7 . . 114.1(2) ?
C9 C8 H8A . . 108.7 ?
C7 C8 H8A . . 108.7 ?
C9 C8 H8B . . 108.7 ?
C7 C8 H8B . . 108.7 ?
H8A C8 H8B . . 107.6 ?
C4 C9 C10 . . 119.6(2) ?
C4 C9 C8 . . 121.2(2) ?
C10 C9 C8 . . 119.2(2) ?
C1 C10 C9 . . 119.8(2) ?
C1 C10 C11 . . 119.25(19) ?
C9 C10 C11 . . 120.92(19) ?
C20 C11 C12 . . 119.8(2) ?
C20 C11 C10 . . 120.1(2) ?
C12 C11 C10 . . 120.2(2) ?
C17 C12 C11 . . 120.1(2) ?
C17 C12 C13 . . 120.5(2) ?
C11 C12 C13 . . 119.4(2) ?
C14B C13 C12 . . 114.4(10) ?
C12 C13 C14A . . 113.9(4) ?
C14B C13 H13A . . 84.3 ?
C12 C13 H13A . . 108.8 ?
C14A C13 H13A . . 108.8 ?
C14B C13 H13B . . 128.3 ?
C12 C13 H13B . . 108.8 ?
C14A C13 H13B . . 108.8 ?
H13A C13 H13B . . 107.7 ?
C13 C14A C15A . . 109.0(8) ?
C13 C14A H14A . . 109.9 ?
C15A C14A H14A . . 109.9 ?
C13 C14A H14B . . 109.9 ?
C15A C14A H14B . . 109.9 ?
H14A C14A H14B . . 108.3 ?
C16 C15A C14A . . 109.6(7) ?
C16 C15A H15A . . 109.7 ?
C14A C15A H15A . . 109.7 ?
C16 C15A H15B . . 109.7 ?
C14A C15A H15B . . 109.7 ?
H15A C15A H15B . . 108.2 ?
C22 C23A C24A . . 118(4) ?
C22 C23A H23A . . 120.8 ?
C24A C23A H23A . . 120.8 ?
C25A C24A C23A . . 116(4) ?
C25A C24A H24A . . 122.1 ?
C23A C24A H24A . . 122.1 ?
C24A C25A C26A . . 122(3) ?
C24A C25A H25A . . 118.8 ?
C26A C25A H25A . . 118.8 ?
C27A C26A C25A . . 124(4) ?
C27A C26A H26A . . 117.8 ?
C25A C26A H26A . . 117.8 ?
C26A C27A C22 . . 116(3) ?
C26A C27A H27A . . 122.1 ?
C22 C27A H27A . . 121.0 ?
C15B C14B C13 . . 111(2) ?
C15B C14B H14C . . 109.4 ?
C13 C14B H14C . . 109.4 ?
C15B C14B H14D . . 109.4 ?
C13 C14B H14D . . 109.4 ?
H14C C14B H14D . . 108.0 ?
C14B C15B C16 . . 112(2) ?
C14B C15B H15C . . 109.2 ?
C16 C15B H15C . . 109.2 ?
C14B C15B H15D . . 109.2 ?
C16 C15B H15D . . 109.2 ?
H15C C15B H15D . . 107.9 ?
C24B C23B C22 . . 123(2) ?
C24B C23B H23B . . 118.7 ?
C22 C23B H23B . . 118.7 ?
C23B C24B C25B . . 121(2) ?
C23B C24B H24B . . 119.7 ?
C25B C24B H24B . . 119.7 ?
C26B C25B C24B . . 119.2(19) ?
C26B C25B H25B . . 120.4 ?
C24B C25B H25B . . 120.4 ?
C25B C26B C27B . . 117(2) ?
C25B C26B H26B . . 121.3 ?
C27B C26B H26B . . 121.3 ?
C22 C27B C26B . . 124(2) ?
C22 C27B H27B . . 118.0 ?
C26B C27B H27B . . 118.0 ?
C15A C16 C17 . . 113.4(3) ?
C17 C16 C15B . . 111.1(7) ?
C15A C16 H16A . . 108.9 ?
C17 C16 H16A . . 108.9 ?
C15B C16 H16A . . 133.5 ?
C15A C16 H16B . . 108.9 ?
C17 C16 H16B . . 108.9 ?
C15B C16 H16B . . 80.6 ?
H16A C16 H16B . . 107.7 ?
C18 C17 C12 . . 118.3(2) ?
C18 C17 C16 . . 119.9(2) ?
C12 C17 C16 . . 121.8(2) ?
C19 C18 C17 . . 122.5(3) ?
C19 C18 H18 . . 118.8 ?
C17 C18 H18 . . 118.8 ?
C18 C19 C20 . . 119.3(2) ?
C18 C19 H19 . . 120.3 ?
C20 C19 H19 . . 120.3 ?
O2 C20 C19 . . 125.1(2) ?
O2 C20 C11 . . 114.8(2) ?
C19 C20 C11 . . 120.0(2) ?
O2 C21 C22 . . 112.8(2) ?
O2 C21 H21A . . 109.0 ?
C22 C21 H21A . . 109.0 ?
O2 C21 H21B . . 109.0 ?
C22 C21 H21B . . 109.0 ?
H21A C21 H21B . . 107.8 ?
C27B C22 C23B . . 115.8(18) ?
C23A C22 C27A . . 123(3) ?
C27B C22 C21 . . 125.1(12) ?
C23A C22 C21 . . 124(2) ?
C23B C22 C21 . . 119.0(14) ?
C27A C22 C21 . . 112.8(19) ?

loop_
_geom_bond_atom_site_label_1
_geom_bond_atom_site_label_2
_geom_bond_site_symmetry_2
_geom_bond_distance
_geom_bond_publ_flag
O1 C1 . 1.374(3) ?
O1 H1 . 0.8200 ?
O2 C20 . 1.374(3) ?
O2 C21 . 1.434(3) ?
C1 C10 . 1.380(3) ?
C1 C2 . 1.384(3) ?
C2 C3 . 1.365(4) ?
C2 H2 . 0.9300 ?
C3 C4 . 1.387(4) ?
C3 H3 . 0.9300 ?
C4 C9 . 1.397(3) ?
C4 C5 . 1.511(3) ?
C5 C6 . 1.495(5) ?
C5 H5A . 0.9700 ?
C5 H5B . 0.9700 ?
C6 C7 . 1.488(4) ?
C6 H6A . 0.9700 ?
C6 H6B . 0.9700 ?
C7 C8 . 1.524(3) ?
C7 H7A . 0.9700 ?
C7 H7B . 0.9700 ?
C8 C9 . 1.503(3) ?
C8 H8A . 0.9700 ?
C8 H8B . 0.9700 ?
C9 C10 . 1.401(3) ?
C10 C11 . 1.497(3) ?
C11 C20 . 1.392(3) ?
C11 C12 . 1.403(3) ?
C12 C17 . 1.392(3) ?
C12 C13 . 1.512(4) ?
C13 C14B . 1.48(2) ?
C13 C14A . 1.523(8) ?
C13 H13A . 0.9700 ?
C13 H13B . 0.9700 ?
C14A C15A . 1.542(17) ?
C14A H14A . 0.9700 ?
C14A H14B . 0.9700 ?
C15A C16 . 1.488(7) ?
C15A H15A . 0.9700 ?
C15A H15B . 0.9700 ?
C23A C22 . 1.35(5) ?
C23A C24A . 1.45(7) ?
C23A H23A . 0.9300 ?
C24A C25A . 1.35(4) ?
C24A H24A . 0.9300 ?
C25A C26A . 1.37(3) ?
C25A H25A . 0.9300 ?
C26A C27A . 1.28(6) ?
C26A H26A . 0.9300 ?
C27A C22 . 1.43(6) ?
C27A H27A . 0.9300 ?
C14B C15B . 1.47(5) ?
C14B H14C . 0.9700 ?
C14B H14D . 0.9700 ?
C15B C16 . 1.518(18) ?
C15B H15C . 0.9700 ?
C15B H15D . 0.9700 ?
C23B C24B . 1.35(4) ?
C23B C22 . 1.39(3) ?
C23B H23B . 0.9300 ?
C24B C25B . 1.39(3) ?
C24B H24B . 0.9300 ?
C25B C26B . 1.367(17) ?
C25B H25B . 0.9300 ?
C26B C27B . 1.43(4) ?
C26B H26B . 0.9300 ?
C27B C22 . 1.34(4) ?
C27B H27B . 0.9300 ?
C16 C17 . 1.515(4) ?
C16 H16A . 0.9700 ?
C16 H16B . 0.9700 ?
C17 C18 . 1.380(4) ?
C18 C19 . 1.376(4) ?
C18 H18 . 0.9300 ?
C19 C20 . 1.379(4) ?
C19 H19 . 0.9300 ?
C21 C22 . 1.500(4) ?
C21 H21A . 0.9700 ?
C21 H21B . 0.9700 ?

loop_
_geom_torsion_atom_site_label_1
_geom_torsion_atom_site_label_2
_geom_torsion_atom_site_label_3
_geom_torsion_atom_site_label_4
_geom_torsion_site_symmetry_1
_geom_torsion_site_symmetry_2
_geom_torsion_site_symmetry_3
_geom_torsion_site_symmetry_4
_geom_torsion
_geom_torsion_publ_flag
O1 C1 C2 C3 . . . . 179.7(2) ?
C10 C1 C2 C3 . . . . -1.5(4) ?
C1 C2 C3 C4 . . . . -0.6(4) ?
C2 C3 C4 C9 . . . . 2.2(4) ?
C2 C3 C4 C5 . . . . -177.5(2) ?
C3 C4 C5 C6 . . . . 161.4(3) ?
C9 C4 C5 C6 . . . . -18.3(4) ?
C4 C5 C6 C7 . . . . 48.1(3) ?
C5 C6 C7 C8 . . . . -60.5(4) ?
C6 C7 C8 C9 . . . . 41.5(4) ?
C3 C4 C9 C10 . . . . -1.7(3) ?
C5 C4 C9 C10 . . . . 178.0(2) ?
C3 C4 C9 C8 . . . . -179.6(2) ?
C5 C4 C9 C8 . . . . 0.1(3) ?
C7 C8 C9 C4 . . . . -11.7(3) ?
C7 C8 C9 C10 . . . . 170.4(2) ?
O1 C1 C10 C9 . . . . -179.3(2) ?
C2 C1 C10 C9 . . . . 1.9(4) ?
O1 C1 C10 C11 . . . . 2.7(4) ?
C2 C1 C10 C11 . . . . -176.1(2) ?
C4 C9 C10 C1 . . . . -0.3(3) ?
C8 C9 C10 C1 . . . . 177.7(2) ?
C4 C9 C10 C11 . . . . 177.6(2) ?
C8 C9 C10 C11 . . . . -4.4(3) ?
C1 C10 C11 C20 . . . . -95.4(3) ?
C9 C10 C11 C20 . . . . 86.7(3) ?
C1 C10 C11 C12 . . . . 84.8(3) ?
C9 C10 C11 C12 . . . . -93.2(3) ?
C20 C11 C12 C17 . . . . -0.7(3) ?
C10 C11 C12 C17 . . . . 179.08(19) ?
C20 C11 C12 C13 . . . . 179.3(2) ?
C10 C11 C12 C13 . . . . -0.9(3) ?
C17 C12 C13 C14B . . . . -13.4(14) ?
C11 C12 C13 C14B . . . . 166.5(13) ?
C17 C12 C13 C14A . . . . 15.8(6) ?
C11 C12 C13 C14A . . . . -164.2(5) ?
C12 C13 C14A C15A . . . . -47.0(9) ?
C13 C14A C15A C16 . . . . 64.6(11) ?
C22 C23A C24A C25A . . . . 4(5) ?
C23A C24A C25A C26A . . . . 1(6) ?
C24A C25A C26A C27A . . . . -4(7) ?
C25A C26A C27A C22 . . . . 1(7) ?
C12 C13 C14B C15B . . . . 44(3) ?
C14A C13 C14B C15B . . . . -51(3) ?
C13 C14B C15B C16 . . . . -63(3) ?
C22 C23B C24B C25B . . . . -5(4) ?
C23B C24B C25B C26B . . . . 0(4) ?
C24B C25B C26B C27B . . . . 4(4) ?
C25B C26B C27B C22 . . . . -2(4) ?
C14A C15A C16 C17 . . . . -49.2(10) ?
C14B C15B C16 C17 . . . . 48(3) ?
C11 C12 C17 C18 . . . . 1.6(3) ?
C13 C12 C17 C18 . . . . -178.4(2) ?
C11 C12 C17 C16 . . . . 180.0(2) ?
C13 C12 C17 C16 . . . . 0.0(4) ?
C15A C16 C17 C18 . . . . -164.1(6) ?
C15B C16 C17 C18 . . . . 161.5(15) ?
C15A C16 C17 C12 . . . . 17.6(6) ?
C15B C16 C17 C12 . . . . -16.8(15) ?
C12 C17 C18 C19 . . . . -0.8(4) ?
C16 C17 C18 C19 . . . . -179.2(2) ?
C17 C18 C19 C20 . . . . -1.0(4) ?
C21 O2 C20 C19 . . . . -12.9(4) ?
C21 O2 C20 C11 . . . . 168.4(2) ?
C18 C19 C20 O2 . . . . -176.7(2) ?
C18 C19 C20 C11 . . . . 1.9(4) ?
C12 C11 C20 O2 . . . . 177.69(19) ?
C10 C11 C20 O2 . . . . -2.1(3) ?
C12 C11 C20 C19 . . . . -1.0(3) ?
C10 C11 C20 C19 . . . . 179.1(2) ?
C20 O2 C21 C22 . . . . -67.3(3) ?
C26B C27B C22 C23B . . . . -3(4) ?
C26B C27B C22 C21 . . . . -178.9(18) ?
C24A C23A C22 C27A . . . . -6(5) ?
C24A C23A C22 C21 . . . . 179(2) ?
C24B C23B C22 C27B . . . . 7(3) ?
C24B C23B C22 C21 . . . . -177(2) ?
C26A C27A C22 C23A . . . . 4(6) ?
C26A C27A C22 C21 . . . . 179(3) ?
O2 C21 C22 C27B . . . . -44.8(19) ?
O2 C21 C22 C23A . . . . 123.0(19) ?
O2 C21 C22 C23B . . . . 139.0(12) ?
O2 C21 C22 C27A . . . . -52(2) ?
